data_1572021
loop_
_publ_author_name
'Krieft, Jonas'
'Trapp, Pia C.'
'Vishnevskiy, Yury V.'
'Neumann, Beate'
'Stammler, Hans-Georg'
'Lamm, Jan-Hendrik'
'Mitzel, Norbert W.'

_publ_section_title
;
 A geminal antimony(iii)/phosphorus(iii) frustrated Lewis pair.
;
_journal_issue 30
_journal_name_full 'Chemical science'
_journal_page_first 12118
_journal_page_last 12125
_journal_paper_doi 10.1039/d4sc02785j
_journal_volume 15
_journal_year 2024
_chemical_formula_moiety 'C26 H40 Au F20 P2 Sb2, Cl'
_chemical_formula_sum 'C26 H40 Au Cl F20 P2 Sb2'
_chemical_formula_weight 1270.43
_space_group_crystal_system triclinic
_space_group_IT_number 2
_space_group_name_Hall '-P 1'
_space_group_name_H-M_alt 'P -1'
_atom_sites_solution_hydrogens geom
_atom_sites_solution_primary dual
_audit_creation_date 2022-11-29
_audit_creation_method
;
Olex2 1.5-ac5-024
(compiled 2022.04.12 svn.rca3783a0 for Rigaku Oxford Diffraction, GUI svn.r6498)
;
_audit_update_record
;
2024-04-23 deposited with the CCDC.	2024-07-01 downloaded from the CCDC.
;
_cell_angle_alpha 77.654(2)
_cell_angle_beta 85.9190(10)
_cell_angle_gamma 80.909(2)
_cell_formula_units_Z 2
_cell_length_a 8.8715(2)
_cell_length_b 10.8958(2)
_cell_length_c 21.7596(4)
_cell_measurement_reflns_used 62056
_cell_measurement_temperature 100.00(10)
_cell_measurement_theta_max 35.0240
_cell_measurement_theta_min 2.8060
_cell_volume 2027.35(7)
_computing_cell_refinement 'CrysAlisPro 1.171.42.73a (Rigaku OD, 2022)'
_computing_data_collection 'CrysAlisPro 1.171.42.73a (Rigaku OD, 2022)'
_computing_data_reduction 'CrysAlisPro 1.171.42.73a (Rigaku OD, 2022)'
_computing_molecular_graphics 'Olex2 1.5-ac5-024 (Dolomanov et al., 2009)'
_computing_publication_material 'Olex2 1.5-ac5-024 (Dolomanov et al., 2009)'
_computing_structure_refinement 'SHELXL 2018/3 (Sheldrick, 2015)'
_computing_structure_solution 'SHELXT  (Sheldrick, 2015)'
_diffrn_ambient_environment N~2~
_diffrn_ambient_temperature 100.00(10)
_diffrn_detector 'CCD plate'
_diffrn_detector_area_resol_mean 5.3114
_diffrn_detector_type Atlas
_diffrn_measured_fraction_theta_full 0.999
_diffrn_measured_fraction_theta_max 0.954
_diffrn_measurement_details
;
List of Runs (angles in degrees, time in seconds):

  # Type    Start    End  Width  t~exp~   \w     \q     \k     \f   Frames
#--------------------------------------------------------------------------
  1  \w     12.00  84.00   1.00   55.00    --   23.14-137.00-145.96   72
  2  \w     39.00 107.00   1.00   55.00    --   23.14 178.00 120.00   68
  3  \w      2.00  94.00   1.00   55.00    --   23.14  38.00  30.00   92
  4  \w    -48.00  44.00   1.00   55.00    --   23.14 -38.00  90.00   92
  5  \w     -2.00  92.00   1.00   55.00    --   23.14  57.00 150.00   94
  6  \w    -31.00  57.00   1.00   55.00    --   23.14 -87.00 -12.08   88
  7  \w      2.00  94.00   1.00   55.00    --   23.14  38.00 -90.00   92
  8  \w    -48.00  44.00   1.00   55.00    --   23.14 -38.00-150.00   92
  9  \w    -97.00 -43.00   1.00   55.00    --  -23.30 154.00 164.68   54
 10  \w    -42.00   7.00   1.00   55.00    --  -23.30 -77.00-120.00   49
 11  \w    -42.00   7.00   1.00   55.00    --  -23.30 -77.00   0.00   49
 12  \w    -97.00 -43.00   1.00   55.00    --  -23.30 154.00  -6.86   54
 13  \w     13.00  85.00   1.00   55.00    --   23.14-139.00 -27.00   72
 14  \w    -97.00 -43.00   1.00   55.00    --  -23.30 154.00 -84.68   54
 15  \w    -93.00 -39.00   1.00   55.00    --  -23.30 149.00 -52.48   54
 16  \w    -93.00 -39.00   1.00   55.00    --  -23.30 149.00  55.45   54
 17  \w    -42.00   7.00   1.00   55.00    --  -23.30 -77.00 150.00   49
 18  \w    -88.00 -36.00   1.00   55.00    --  -23.30 143.00 153.53   52
 19  \w    -92.00   2.00   1.00   55.00    --  -23.30 -57.00  90.00   94
 20  \w    -94.00  -3.00   1.00   55.00    --  -23.30 -38.00   0.00   91
 21  \w    -57.00  54.00   1.00   55.00    --  -23.30  19.00   0.00  111
 22  \w    -42.00   7.00   1.00   55.00    --  -23.30 -77.00 120.00   49
 23  \w    -15.00  61.00   1.00   55.00    --   23.14 -99.00-180.00   76
 24  \w    -62.00  45.00   1.00   55.00    --   23.14   0.00-120.00  107
 25  \w    -62.00 109.00   1.00   55.00    --   23.14   0.00-180.00  171
 26  \w    -62.00 109.00   1.00   55.00    --   23.14   0.00-150.00  171
 27  \w    -94.00  -3.00   1.00   55.00    --  -23.30 -38.00-150.00   91
 28  \w   -108.00 -58.00   1.00   55.00    --  -23.30 178.00  60.00   50
;
_diffrn_measurement_device 'four-circle diffractometer'
_diffrn_measurement_device_type 'SuperNova, Dual, Cu at home/near, Atlas'
_diffrn_measurement_method '\w scans'
_diffrn_orient_matrix_type 'CrysAlisPro convention (1999,Acta A55,543-557)'
_diffrn_orient_matrix_UB_11 -0.0063359000
_diffrn_orient_matrix_UB_12 -0.0130045000
_diffrn_orient_matrix_UB_13 0.0333671000
_diffrn_orient_matrix_UB_21 0.0565708000
_diffrn_orient_matrix_UB_22 -0.0541864000
_diffrn_orient_matrix_UB_23 0.0010805000
_diffrn_orient_matrix_UB_31 0.0576679000
_diffrn_orient_matrix_UB_32 0.0378551000
_diffrn_orient_matrix_UB_33 0.0007873000
_diffrn_radiation_monochromator mirror
_diffrn_radiation_probe x-ray
_diffrn_radiation_type 'Mo K\a'
_diffrn_radiation_wavelength 0.71073
_diffrn_reflns_av_R_equivalents 0.0393
_diffrn_reflns_av_unetI/netI 0.0222
_diffrn_reflns_Laue_measured_fraction_full 0.999
_diffrn_reflns_Laue_measured_fraction_max 0.954
_diffrn_reflns_limit_h_max 14
_diffrn_reflns_limit_h_min -14
_diffrn_reflns_limit_k_max 17
_diffrn_reflns_limit_k_min -17
_diffrn_reflns_limit_l_max 35
_diffrn_reflns_limit_l_min -35
_diffrn_reflns_number 160871
_diffrn_reflns_point_group_measured_fraction_full 0.999
_diffrn_reflns_point_group_measured_fraction_max 0.954
_diffrn_reflns_theta_full 25.242
_diffrn_reflns_theta_max 35.310
_diffrn_reflns_theta_min 2.329
_diffrn_source 'micro-focus sealed X-ray tube'
_diffrn_source_type 'SuperNova (Mo) X-ray Source'
_exptl_absorpt_coefficient_mu 5.188
_exptl_absorpt_correction_T_max 1.000
_exptl_absorpt_correction_T_min 0.330
_exptl_absorpt_correction_type gaussian
_exptl_absorpt_process_details
;
CrysAlisPro 1.171.42.73a (Rigaku Oxford Diffraction, 2022)
Numerical absorption correction based on gaussian integration over
a multifaceted crystal model
Empirical absorption correction using spherical harmonics,
implemented in SCALE3 ABSPACK scaling algorithm.
;
_exptl_crystal_colour 'clear colourless'
_exptl_crystal_colour_lustre clear
_exptl_crystal_colour_primary colourless
_exptl_crystal_density_diffrn 2.081
_exptl_crystal_description plate
_exptl_crystal_F_000 1208
_exptl_crystal_size_max 0.23
_exptl_crystal_size_mid 0.1
_exptl_crystal_size_min 0.03
_refine_diff_density_max 2.697
_refine_diff_density_min -2.260
_refine_diff_density_rms 0.133
_refine_ls_extinction_method none
_refine_ls_goodness_of_fit_ref 1.086
_refine_ls_hydrogen_treatment constr
_refine_ls_matrix_type full
_refine_ls_number_parameters 545
_refine_ls_number_reflns 17433
_refine_ls_number_restraints 0
_refine_ls_restrained_S_all 1.086
_refine_ls_R_factor_all 0.0357
_refine_ls_R_factor_gt 0.0303
_refine_ls_shift/su_max 0.002
_refine_ls_shift/su_mean 0.000
_refine_ls_structure_factor_coef Fsqd
_refine_ls_weighting_details 'w=1/[\s^2^(Fo^2^)+(0.0155P)^2^+5.4687P] where P=(Fo^2^+2Fc^2^)/3'
_refine_ls_weighting_scheme calc
_refine_ls_wR_factor_gt 0.0595
_refine_ls_wR_factor_ref 0.0614
_reflns_Friedel_coverage 0.000
_reflns_number_gt 15922
_reflns_number_total 17433
_reflns_threshold_expression 'I > 2\s(I)'
_cod_data_source_file d4sc02785j2.cif
_cod_data_source_block 6
_cod_depositor_comments 'Adding full bibliography for 1572016--1572022.cif.'
_cod_database_code 1572021
_shelx_shelxl_version_number 2018/3
_chemical_oxdiff_formula C26H40AuClF20P2Sb2
_shelx_space_group_comment
;
The symmetry employed for this shelxl refinement is uniquely defined
by the following loop, which should always be used as a source of
symmetry information in preference to the above space-group names.
They are only intended as comments.
;
_shelx_estimated_absorpt_t_max 0.860
_shelx_estimated_absorpt_t_min 0.382
_olex2_refinement_description
;
1. Fixed Uiso
 At 1.2 times of:
  All C(H,H) groups
 At 1.5 times of:
  All C(H,H,H) groups
2. Others
 Sof(F11B)=Sof(F12B)=Sof(F13B)=Sof(F14B)=Sof(F15B)=Sof(C14B)=Sof(C15B)=1-FVAR(1)
 Sof(F11A)=Sof(F12A)=Sof(F13A)=Sof(F14A)=Sof(F15A)=Sof(C14A)=Sof(C15A)=FVAR(1)
3.a Secondary CH2 refined with riding coordinates:
 C5(H5A,H5B), C18(H18A,H18B)
3.b Idealised Me refined as rotating group:
 C7(H7A,H7B,H7C), C8(H8A,H8B,H8C), C9(H9A,H9B,H9C), C11(H11A,H11B,H11C),
 C12(H12A,H12B,H12C), C13(H13A,H13B,H13C), C20(H20A,H20B,H20C), C21(H21A,H21B,
 H21C), C22(H22A,H22B,H22C), C24(H24A,H24B,H24C), C25(H25A,H25B,H25C), C26(H26A,
 H26B,H26C)
;
_olex2_date_sample_data_collection 2022-11-25
_olex2_submission_special_instructions 'No special instructions were received'
_oxdiff_exptl_absorpt_empirical_details
;
Empirical correction (ABSPACK) includes:
- Absorption correction using spherical harmonics
- Frame scaling
- Detector area scaling
;
_oxdiff_exptl_absorpt_empirical_full_max 1.233
_oxdiff_exptl_absorpt_empirical_full_min 0.850

loop_
_space_group_symop_operation_xyz
'x, y, z'
'-x, -y, -z'

loop_
_atom_site_label
_atom_site_type_symbol
_atom_site_fract_x
_atom_site_fract_y
_atom_site_fract_z
_atom_site_U_iso_or_equiv
_atom_site_adp_type
_atom_site_occupancy
_atom_site_site_symmetry_order
_atom_site_calc_flag
_atom_site_refinement_flags_posn
_atom_site_refinement_flags_adp
_atom_site_refinement_flags_occupancy
_atom_site_disorder_assembly
_atom_site_disorder_group
Au1 Au 0.22060(2) 0.54964(2) 0.23116(2) 0.01570(2) Uani 1 1 d . . . . .
Sb1 Sb 0.37570(2) 0.71576(2) 0.35102(2) 0.01849(3) Uani 1 1 d . . . . .
Sb2 Sb 0.19847(2) 0.91995(2) 0.17950(2) 0.02587(4) Uani 1 1 d . . . . .
P1 P 0.29470(8) 0.43079(6) 0.32835(3) 0.01815(11) Uani 1 1 d . . . . .
P2 P 0.13324(7) 0.65374(6) 0.13294(3) 0.01582(10) Uani 1 1 d . . . . .
F1 F 0.4618(3) 0.7282(3) 0.48754(11) 0.0523(6) Uani 1 1 d . . . . .
F2 F 0.2816(3) 0.6161(2) 0.49022(10) 0.0516(6) Uani 1 1 d . . . . .
F3 F 0.0906(2) 0.8302(3) 0.43894(11) 0.0493(6) Uani 1 1 d . . . . .
F4 F 0.2724(3) 0.9409(2) 0.43686(12) 0.0538(6) Uani 1 1 d . . . . .
F5 F 0.1878(3) 0.8396(2) 0.52536(10) 0.0449(5) Uani 1 1 d . . . . .
F6 F 0.67543(19) 0.63035(17) 0.41702(8) 0.0272(3) Uani 1 1 d . . . . .
F7 F 0.70748(18) 0.64540(17) 0.31635(8) 0.0276(3) Uani 1 1 d . . . . .
F8 F 0.6499(3) 0.9046(2) 0.29887(12) 0.0496(6) Uani 1 1 d . . . . .
F9 F 0.6244(3) 0.8892(2) 0.39884(13) 0.0555(6) Uani 1 1 d . . . . .
F10 F 0.8379(2) 0.8162(2) 0.35779(14) 0.0540(7) Uani 1 1 d . . . . .
F16 F 0.0830(2) 1.18078(18) 0.09065(9) 0.0374(4) Uani 1 1 d . . . . .
F17 F -0.0711(2) 1.0444(2) 0.09377(12) 0.0504(6) Uani 1 1 d . . . . .
F18 F -0.1872(2) 1.23862(18) 0.14909(10) 0.0364(4) Uani 1 1 d . . . . .
F19 F 0.0016(3) 1.1964(2) 0.21105(11) 0.0455(5) Uani 1 1 d . . . . .
F20 F -0.1525(3) 1.0605(2) 0.21545(12) 0.0541(6) Uani 1 1 d . . . . .
C1 C 0.3376(4) 0.7197(3) 0.45672(14) 0.0283(5) Uani 1 1 d . . . . .
C2 C 0.2208(4) 0.8343(3) 0.46509(15) 0.0323(6) Uani 1 1 d . . . . .
C3 C 0.6299(3) 0.7038(3) 0.36043(13) 0.0228(5) Uani 1 1 d . . . . .
C4 C 0.6879(4) 0.8302(3) 0.35394(17) 0.0341(7) Uani 1 1 d . . . . .
C5 C 0.4130(3) 0.5099(2) 0.36802(12) 0.0203(4) Uani 1 1 d . . . . .
H5A H 0.520998 0.482645 0.356260 0.024 Uiso 1 1 calc R U . . .
H5B H 0.399469 0.477835 0.413904 0.024 Uiso 1 1 calc R U . . .
C6 C 0.4227(4) 0.2814(3) 0.31848(14) 0.0330(6) Uani 1 1 d . . . . .
C7 C 0.5335(5) 0.3209(4) 0.26364(18) 0.0511(11) Uani 1 1 d . . . . .
H7A H 0.476378 0.357044 0.225421 0.077 Uiso 1 1 calc R U . . .
H7B H 0.605567 0.246414 0.257046 0.077 Uiso 1 1 calc R U . . .
H7C H 0.589861 0.384558 0.273182 0.077 Uiso 1 1 calc R U . . .
C8 C 0.5143(5) 0.2171(3) 0.37658(16) 0.0378(7) Uani 1 1 d . . . . .
H8A H 0.576767 0.276275 0.386578 0.057 Uiso 1 1 calc R U . . .
H8B H 0.580746 0.141306 0.368066 0.057 Uiso 1 1 calc R U . . .
H8C H 0.443997 0.192533 0.412340 0.057 Uiso 1 1 calc R U . . .
C9 C 0.3264(6) 0.1881(3) 0.3015(2) 0.0508(11) Uani 1 1 d . . . . .
H9A H 0.259746 0.158381 0.337723 0.076 Uiso 1 1 calc R U . . .
H9B H 0.394362 0.115394 0.290386 0.076 Uiso 1 1 calc R U . . .
H9C H 0.263852 0.231287 0.265635 0.076 Uiso 1 1 calc R U . . .
C10 C 0.1252(3) 0.4031(3) 0.38276(13) 0.0291(6) Uani 1 1 d . . . . .
C11 C 0.1661(4) 0.3138(4) 0.44603(15) 0.0402(8) Uani 1 1 d . . . . .
H11A H 0.201052 0.227641 0.439245 0.060 Uiso 1 1 calc R U . . .
H11B H 0.075775 0.313372 0.474702 0.060 Uiso 1 1 calc R U . . .
H11C H 0.247650 0.343518 0.464503 0.060 Uiso 1 1 calc R U . . .
C12 C 0.0040(5) 0.3543(5) 0.35086(17) 0.0478(10) Uani 1 1 d . . . . .
H12A H -0.022473 0.413345 0.311098 0.072 Uiso 1 1 calc R U . . .
H12B H -0.087603 0.348306 0.378674 0.072 Uiso 1 1 calc R U . . .
H12C H 0.044726 0.270263 0.342474 0.072 Uiso 1 1 calc R U . . .
C13 C 0.0543(4) 0.5351(4) 0.39398(18) 0.0392(7) Uani 1 1 d . . . . .
H13A H 0.123165 0.565822 0.418583 0.059 Uiso 1 1 calc R U . . .
H13B H -0.044112 0.529256 0.417110 0.059 Uiso 1 1 calc R U . . .
H13C H 0.038588 0.594226 0.353397 0.059 Uiso 1 1 calc R U . . .
C16 C 0.0233(3) 1.0848(2) 0.12989(14) 0.0243(5) Uani 1 1 d . . . . .
C17 C -0.0806(3) 1.1459(3) 0.17656(15) 0.0298(6) Uani 1 1 d . . . . .
C18 C 0.1829(3) 0.8138(2) 0.10787(12) 0.0204(4) Uani 1 1 d . . . . .
H18A H 0.105921 0.863817 0.077965 0.025 Uiso 1 1 calc R U . . .
H18B H 0.282455 0.807541 0.084291 0.025 Uiso 1 1 calc R U . . .
C19 C 0.2331(3) 0.5711(3) 0.07122(12) 0.0264(5) Uani 1 1 d . . . . .
C20 C 0.4038(4) 0.5488(4) 0.08466(15) 0.0405(8) Uani 1 1 d . . . . .
H20A H 0.439882 0.630731 0.080667 0.061 Uiso 1 1 calc R U . . .
H20B H 0.461079 0.502379 0.054405 0.061 Uiso 1 1 calc R U . . .
H20C H 0.419552 0.498984 0.127478 0.061 Uiso 1 1 calc R U . . .
C21 C 0.1780(5) 0.4425(3) 0.07803(17) 0.0410(8) Uani 1 1 d . . . . .
H21A H 0.180912 0.398266 0.122255 0.062 Uiso 1 1 calc R U . . .
H21B H 0.244623 0.391157 0.052232 0.062 Uiso 1 1 calc R U . . .
H21C H 0.073028 0.455774 0.063960 0.062 Uiso 1 1 calc R U . . .
C22 C 0.2093(4) 0.6471(3) 0.00399(13) 0.0326(6) Uani 1 1 d . . . . .
H22A H 0.100314 0.661787 -0.004648 0.049 Uiso 1 1 calc R U . . .
H22B H 0.266196 0.599417 -0.025820 0.049 Uiso 1 1 calc R U . . .
H22C H 0.246231 0.728900 -0.000603 0.049 Uiso 1 1 calc R U . . .
C23 C -0.0794(3) 0.6715(2) 0.13402(12) 0.0199(4) Uani 1 1 d . . . . .
C24 C -0.1352(4) 0.5445(3) 0.1615(2) 0.0382(8) Uani 1 1 d . . . . .
H24A H -0.109640 0.487809 0.131682 0.057 Uiso 1 1 calc R U . . .
H24B H -0.246120 0.558653 0.169183 0.057 Uiso 1 1 calc R U . . .
H24C H -0.085445 0.505700 0.201247 0.057 Uiso 1 1 calc R U . . .
C25 C -0.1488(3) 0.7282(4) 0.07006(15) 0.0339(7) Uani 1 1 d . . . . .
H25A H -0.110596 0.808403 0.051978 0.051 Uiso 1 1 calc R U . . .
H25B H -0.260350 0.744053 0.075356 0.051 Uiso 1 1 calc R U . . .
H25C H -0.120034 0.668669 0.041808 0.051 Uiso 1 1 calc R U . . .
C26 C -0.1343(3) 0.7607(3) 0.17947(14) 0.0267(5) Uani 1 1 d . . . . .
H26A H -0.080294 0.730055 0.218845 0.040 Uiso 1 1 calc R U . . .
H26B H -0.244388 0.762434 0.188284 0.040 Uiso 1 1 calc R U . . .
H26C H -0.113195 0.846474 0.160321 0.040 Uiso 1 1 calc R U . . .
F11A F 0.3253(6) 1.1588(4) 0.1509(2) 0.0295(8) Uani 0.564(7) 1 d . . P A 1
F12A F 0.4960(5) 1.0002(4) 0.1896(2) 0.0328(9) Uani 0.564(7) 1 d . . P A 1
F13A F 0.5238(13) 0.9194(12) 0.0799(6) 0.0371(16) Uani 0.564(7) 1 d . . P A 1
F14A F 0.336(2) 1.072(3) 0.0448(10) 0.032(3) Uani 0.564(7) 1 d . . P A 1
F15A F 0.5514(9) 1.1153(8) 0.0664(4) 0.0487(15) Uani 0.564(7) 1 d . . P A 1
C14A C 0.3799(5) 1.0346(4) 0.1490(2) 0.0231(10) Uani 0.564(7) 1 d . . P A 1
C15A C 0.4503(6) 1.0344(5) 0.0835(3) 0.0304(12) Uani 0.564(7) 1 d . . P A 1
F11B F 0.4971(15) 0.9027(14) 0.0906(7) 0.0287(15) Uani 0.436(7) 1 d . . P A 2
F12B F 0.342(3) 1.053(4) 0.0428(13) 0.030(4) Uani 0.436(7) 1 d . . P A 2
F13B F 0.3839(9) 1.1835(6) 0.1435(3) 0.0426(15) Uani 0.436(7) 1 d . . P A 2
F14B F 0.5741(12) 1.1375(11) 0.0837(5) 0.050(2) Uani 0.436(7) 1 d . . P A 2
F15B F 0.5581(8) 1.0278(6) 0.1765(3) 0.0418(14) Uani 0.436(7) 1 d . . P A 2
C14B C 0.3915(7) 0.9995(6) 0.1042(3) 0.0211(13) Uani 0.436(7) 1 d . . P A 2
C15B C 0.4793(8) 1.0880(7) 0.1264(4) 0.0316(17) Uani 0.436(7) 1 d . . P A 2
Cl1 Cl 0.45896(6) 0.71398(6) 0.21673(3) 0.02188(11) Uani 1 1 d . . . . .

loop_
_atom_site_aniso_label
_atom_site_aniso_U_11
_atom_site_aniso_U_22
_atom_site_aniso_U_33
_atom_site_aniso_U_23
_atom_site_aniso_U_13
_atom_site_aniso_U_12
Au1 0.01640(4) 0.01570(4) 0.01364(4) -0.00112(3) -0.00196(3) -0.00021(3)
Sb1 0.01901(7) 0.01871(7) 0.01709(7) -0.00234(5) -0.00266(5) -0.00172(5)
Sb2 0.02395(8) 0.01423(7) 0.03913(10) -0.00140(6) -0.01612(7) -0.00083(6)
P1 0.0224(3) 0.0170(3) 0.0142(2) -0.0007(2) -0.0028(2) -0.0024(2)
P2 0.0155(2) 0.0159(2) 0.0141(2) -0.00191(19) -0.00196(18) 0.00250(19)
F1 0.0414(12) 0.0867(18) 0.0336(11) -0.0308(12) -0.0115(9) 0.0054(12)
F2 0.0960(19) 0.0328(10) 0.0226(9) -0.0011(8) 0.0098(11) -0.0108(11)
F3 0.0321(10) 0.0759(17) 0.0365(11) -0.0123(11) -0.0003(8) 0.0032(10)
F4 0.0780(17) 0.0267(10) 0.0542(14) -0.0093(9) 0.0220(13) -0.0102(11)
F5 0.0527(13) 0.0533(13) 0.0304(10) -0.0182(9) 0.0088(9) -0.0046(10)
F6 0.0257(8) 0.0302(8) 0.0237(8) 0.0005(6) -0.0087(6) -0.0024(6)
F7 0.0188(7) 0.0354(9) 0.0278(8) -0.0056(7) 0.0001(6) -0.0028(6)
F8 0.0515(13) 0.0352(11) 0.0562(14) 0.0171(10) -0.0172(11) -0.0180(10)
F9 0.0709(17) 0.0350(11) 0.0682(17) -0.0231(11) -0.0042(13) -0.0130(11)
F10 0.0308(10) 0.0432(12) 0.0897(19) -0.0041(12) -0.0219(11) -0.0153(9)
F16 0.0337(9) 0.0321(9) 0.0329(10) 0.0122(7) 0.0034(7) 0.0081(7)
F17 0.0407(11) 0.0408(11) 0.0762(17) -0.0336(11) -0.0390(11) 0.0198(9)
F18 0.0310(9) 0.0272(9) 0.0458(11) -0.0061(8) -0.0007(8) 0.0087(7)
F19 0.0477(12) 0.0528(13) 0.0400(12) -0.0248(10) -0.0069(9) 0.0035(10)
F20 0.0380(11) 0.0500(13) 0.0586(15) 0.0172(11) 0.0130(10) -0.0047(10)
C1 0.0346(14) 0.0298(13) 0.0213(12) -0.0071(10) -0.0005(10) -0.0051(11)
C2 0.0357(15) 0.0343(15) 0.0267(14) -0.0080(12) 0.0048(11) -0.0049(12)
C3 0.0209(11) 0.0231(11) 0.0235(12) -0.0005(9) -0.0065(9) -0.0037(9)
C4 0.0305(14) 0.0265(13) 0.0458(18) -0.0021(12) -0.0110(13) -0.0087(11)
C5 0.0183(10) 0.0196(10) 0.0219(11) -0.0015(8) -0.0058(8) -0.0016(8)
C6 0.0497(18) 0.0226(12) 0.0237(13) -0.0044(10) -0.0119(12) 0.0081(12)
C7 0.055(2) 0.052(2) 0.0321(17) -0.0056(16) 0.0033(15) 0.0289(18)
C8 0.056(2) 0.0235(13) 0.0295(15) -0.0034(11) -0.0175(14) 0.0107(13)
C9 0.080(3) 0.0273(15) 0.049(2) -0.0160(15) -0.030(2) 0.0055(17)
C10 0.0294(13) 0.0409(16) 0.0182(11) 0.0006(11) -0.0016(9) -0.0177(12)
C11 0.0454(18) 0.054(2) 0.0198(13) 0.0082(13) -0.0036(12) -0.0232(16)
C12 0.0448(19) 0.074(3) 0.0305(16) -0.0008(17) -0.0056(14) -0.038(2)
C13 0.0233(13) 0.052(2) 0.0393(18) -0.0078(15) 0.0075(12) -0.0028(13)
C16 0.0239(11) 0.0182(11) 0.0303(13) -0.0043(9) -0.0082(10) 0.0012(9)
C17 0.0284(13) 0.0258(13) 0.0321(14) -0.0013(11) -0.0004(11) -0.0009(10)
C18 0.0176(10) 0.0186(10) 0.0207(11) 0.0021(8) 0.0027(8) 0.0009(8)
C19 0.0292(13) 0.0296(13) 0.0163(11) -0.0074(9) -0.0052(9) 0.0134(10)
C20 0.0280(14) 0.063(2) 0.0240(14) -0.0149(14) -0.0040(11) 0.0225(14)
C21 0.063(2) 0.0267(14) 0.0326(16) -0.0152(12) -0.0086(15) 0.0102(14)
C22 0.0323(14) 0.0435(17) 0.0162(11) -0.0052(11) -0.0027(10) 0.0114(12)
C23 0.0170(10) 0.0180(10) 0.0238(11) -0.0031(8) -0.0037(8) -0.0004(8)
C24 0.0269(14) 0.0232(13) 0.064(2) 0.0001(14) -0.0150(14) -0.0090(11)
C25 0.0204(12) 0.0500(19) 0.0260(13) -0.0054(13) -0.0085(10) 0.0108(12)
C26 0.0161(10) 0.0346(14) 0.0316(14) -0.0136(11) 0.0056(9) -0.0046(10)
F11A 0.034(2) 0.0166(16) 0.0381(19) -0.0035(13) -0.0104(17) -0.0034(14)
F12A 0.0274(19) 0.0270(17) 0.043(2) 0.0016(14) -0.0188(16) -0.0055(14)
F13A 0.029(4) 0.035(4) 0.040(4) 0.000(3) 0.010(2) 0.003(3)
F14A 0.036(4) 0.030(8) 0.026(3) 0.001(3) -0.010(3) 0.002(3)
F15A 0.043(3) 0.049(3) 0.055(4) -0.001(3) 0.009(3) -0.027(2)
C14A 0.022(2) 0.0167(19) 0.030(2) 0.0004(16) -0.0085(16) -0.0023(15)
C15A 0.021(2) 0.028(2) 0.037(3) 0.004(2) 0.005(2) -0.0056(19)
F11B 0.020(4) 0.027(4) 0.033(4) 0.000(3) 0.011(3) 0.000(2)
F12B 0.027(4) 0.027(8) 0.033(5) 0.001(4) 0.001(3) -0.002(4)
F13B 0.046(4) 0.025(3) 0.060(4) -0.008(2) -0.022(3) -0.005(2)
F14B 0.044(4) 0.058(5) 0.051(5) 0.002(3) 0.000(3) -0.035(3)
F15B 0.033(3) 0.037(3) 0.055(3) 0.002(2) -0.026(3) -0.008(2)
C14B 0.016(2) 0.021(3) 0.023(3) 0.003(2) 0.002(2) -0.004(2)
C15B 0.023(3) 0.027(3) 0.043(4) 0.002(3) -0.009(3) -0.008(2)
Cl1 0.0150(2) 0.0268(3) 0.0226(3) -0.0007(2) -0.00209(19) -0.0045(2)

loop_
_atom_type_symbol
_atom_type_description
_atom_type_scat_dispersion_real
_atom_type_scat_dispersion_imag
_atom_type_scat_source
C C 0.0033 0.0016 'International Tables Vol C Tables 4.2.6.8 and 6.1.1.4'
H H 0.0000 0.0000 'International Tables Vol C Tables 4.2.6.8 and 6.1.1.4'
Au Au -2.0133 8.8022 'International Tables Vol C Tables 4.2.6.8 and 6.1.1.4'
Cl Cl 0.1484 0.1585 'International Tables Vol C Tables 4.2.6.8 and 6.1.1.4'
F F 0.0171 0.0103 'International Tables Vol C Tables 4.2.6.8 and 6.1.1.4'
P P 0.1023 0.0942 'International Tables Vol C Tables 4.2.6.8 and 6.1.1.4'
Sb Sb -0.5866 1.5461 'International Tables Vol C Tables 4.2.6.8 and 6.1.1.4'

loop_
_exptl_crystal_face_index_h
_exptl_crystal_face_index_k
_exptl_crystal_face_index_l
_exptl_crystal_face_perp_dist
0 0 -1 0.0148
0 0 1 0.0148
0 -5 -3 0.0500
0 5 3 0.0500
-5 -5 -3 0.0674
5 5 3 0.0674

loop_
_geom_angle_atom_site_label_1
_geom_angle_atom_site_label_2
_geom_angle_atom_site_label_3
_geom_angle
_geom_angle_site_symmetry_1
_geom_angle_site_symmetry_3
_geom_angle_publ_flag
P1 Au1 P2 174.58(2) . . ?
C3 Sb1 C1 89.70(11) . . ?
C5 Sb1 C1 93.33(10) . . ?
C5 Sb1 C3 86.91(9) . . ?
C16 Sb2 C14B 88.38(16) . . ?
C18 Sb2 C16 90.96(9) . . ?
C18 Sb2 C14A 107.12(15) . . ?
C18 Sb2 C14B 79.76(17) . . ?
C14A Sb2 C16 89.82(14) . . ?
C5 P1 Au1 112.67(8) . . ?
C5 P1 C6 103.52(13) . . ?
C5 P1 C10 105.54(13) . . ?
C6 P1 Au1 110.01(10) . . ?
C10 P1 Au1 111.00(10) . . ?
C10 P1 C6 113.86(16) . . ?
C18 P2 Au1 113.70(9) . . ?
C18 P2 C19 102.51(13) . . ?
C18 P2 C23 106.23(11) . . ?
C19 P2 Au1 109.62(8) . . ?
C23 P2 Au1 109.91(8) . . ?
C23 P2 C19 114.76(13) . . ?
F1 C1 Sb1 116.4(2) . . ?
F1 C1 C2 105.6(2) . . ?
F2 C1 Sb1 112.71(19) . . ?
F2 C1 F1 105.2(3) . . ?
F2 C1 C2 106.5(3) . . ?
C2 C1 Sb1 109.8(2) . . ?
F3 C2 F5 107.5(3) . . ?
F3 C2 C1 109.8(3) . . ?
F4 C2 F3 108.1(3) . . ?
F4 C2 F5 108.0(3) . . ?
F4 C2 C1 110.1(3) . . ?
F5 C2 C1 113.1(3) . . ?
F6 C3 Sb1 111.05(17) . . ?
F6 C3 C4 107.3(2) . . ?
F7 C3 Sb1 110.19(16) . . ?
F7 C3 F6 105.5(2) . . ?
F7 C3 C4 106.8(2) . . ?
C4 C3 Sb1 115.53(19) . . ?
F8 C4 C3 109.9(3) . . ?
F9 C4 F8 107.7(3) . . ?
F9 C4 C3 110.2(3) . . ?
F10 C4 F8 108.5(3) . . ?
F10 C4 F9 108.2(3) . . ?
F10 C4 C3 112.2(3) . . ?
Sb1 C5 H5A 107.7 . . ?
Sb1 C5 H5B 107.7 . . ?
P1 C5 Sb1 118.59(12) . . ?
P1 C5 H5A 107.7 . . ?
P1 C5 H5B 107.7 . . ?
H5A C5 H5B 107.1 . . ?
C7 C6 P1 105.9(2) . . ?
C7 C6 C8 108.8(3) . . ?
C7 C6 C9 109.4(3) . . ?
C8 C6 P1 113.4(2) . . ?
C8 C6 C9 109.9(3) . . ?
C9 C6 P1 109.4(3) . . ?
C6 C7 H7A 109.5 . . ?
C6 C7 H7B 109.5 . . ?
C6 C7 H7C 109.5 . . ?
H7A C7 H7B 109.5 . . ?
H7A C7 H7C 109.5 . . ?
H7B C7 H7C 109.5 . . ?
C6 C8 H8A 109.5 . . ?
C6 C8 H8B 109.5 . . ?
C6 C8 H8C 109.5 . . ?
H8A C8 H8B 109.5 . . ?
H8A C8 H8C 109.5 . . ?
H8B C8 H8C 109.5 . . ?
C6 C9 H9A 109.5 . . ?
C6 C9 H9B 109.5 . . ?
C6 C9 H9C 109.5 . . ?
H9A C9 H9B 109.5 . . ?
H9A C9 H9C 109.5 . . ?
H9B C9 H9C 109.5 . . ?
C11 C10 P1 113.4(2) . . ?
C11 C10 C12 110.6(3) . . ?
C11 C10 C13 109.6(3) . . ?
C12 C10 P1 110.9(2) . . ?
C12 C10 C13 106.6(3) . . ?
C13 C10 P1 105.3(2) . . ?
C10 C11 H11A 109.5 . . ?
C10 C11 H11B 109.5 . . ?
C10 C11 H11C 109.5 . . ?
H11A C11 H11B 109.5 . . ?
H11A C11 H11C 109.5 . . ?
H11B C11 H11C 109.5 . . ?
C10 C12 H12A 109.5 . . ?
C10 C12 H12B 109.5 . . ?
C10 C12 H12C 109.5 . . ?
H12A C12 H12B 109.5 . . ?
H12A C12 H12C 109.5 . . ?
H12B C12 H12C 109.5 . . ?
C10 C13 H13A 109.5 . . ?
C10 C13 H13B 109.5 . . ?
C10 C13 H13C 109.5 . . ?
H13A C13 H13B 109.5 . . ?
H13A C13 H13C 109.5 . . ?
H13B C13 H13C 109.5 . . ?
F16 C16 Sb2 115.67(18) . . ?
F16 C16 F17 105.1(2) . . ?
F16 C16 C17 105.8(2) . . ?
F17 C16 Sb2 111.92(17) . . ?
F17 C16 C17 105.7(2) . . ?
C17 C16 Sb2 111.88(19) . . ?
F18 C17 C16 113.1(3) . . ?
F19 C17 F18 107.5(3) . . ?
F19 C17 C16 109.8(2) . . ?
F20 C17 F18 107.5(3) . . ?
F20 C17 F19 107.9(3) . . ?
F20 C17 C16 110.8(3) . . ?
Sb2 C18 H18A 107.8 . . ?
Sb2 C18 H18B 107.8 . . ?
P2 C18 Sb2 117.83(12) . . ?
P2 C18 H18A 107.8 . . ?
P2 C18 H18B 107.8 . . ?
H18A C18 H18B 107.2 . . ?
C20 C19 P2 106.31(19) . . ?
C21 C19 P2 109.0(2) . . ?
C21 C19 C20 109.0(3) . . ?
C21 C19 C22 109.4(3) . . ?
C22 C19 P2 113.67(19) . . ?
C22 C19 C20 109.3(3) . . ?
C19 C20 H20A 109.5 . . ?
C19 C20 H20B 109.5 . . ?
C19 C20 H20C 109.5 . . ?
H20A C20 H20B 109.5 . . ?
H20A C20 H20C 109.5 . . ?
H20B C20 H20C 109.5 . . ?
C19 C21 H21A 109.5 . . ?
C19 C21 H21B 109.5 . . ?
C19 C21 H21C 109.5 . . ?
H21A C21 H21B 109.5 . . ?
H21A C21 H21C 109.5 . . ?
H21B C21 H21C 109.5 . . ?
C19 C22 H22A 109.5 . . ?
C19 C22 H22B 109.5 . . ?
C19 C22 H22C 109.5 . . ?
H22A C22 H22B 109.5 . . ?
H22A C22 H22C 109.5 . . ?
H22B C22 H22C 109.5 . . ?
C24 C23 P2 110.82(18) . . ?
C24 C23 C26 107.5(3) . . ?
C25 C23 P2 114.40(19) . . ?
C25 C23 C24 109.6(2) . . ?
C25 C23 C26 109.2(2) . . ?
C26 C23 P2 104.94(17) . . ?
C23 C24 H24A 109.5 . . ?
C23 C24 H24B 109.5 . . ?
C23 C24 H24C 109.5 . . ?
H24A C24 H24B 109.5 . . ?
H24A C24 H24C 109.5 . . ?
H24B C24 H24C 109.5 . . ?
C23 C25 H25A 109.5 . . ?
C23 C25 H25B 109.5 . . ?
C23 C25 H25C 109.5 . . ?
H25A C25 H25B 109.5 . . ?
H25A C25 H25C 109.5 . . ?
H25B C25 H25C 109.5 . . ?
C23 C26 H26A 109.5 . . ?
C23 C26 H26B 109.5 . . ?
C23 C26 H26C 109.5 . . ?
H26A C26 H26B 109.5 . . ?
H26A C26 H26C 109.5 . . ?
H26B C26 H26C 109.5 . . ?
F11A C14A Sb2 109.1(3) . . ?
F11A C14A C15A 106.6(4) . . ?
F12A C14A Sb2 110.9(3) . . ?
F12A C14A F11A 105.4(4) . . ?
F12A C14A C15A 107.1(4) . . ?
C15A C14A Sb2 117.1(3) . . ?
F13A C15A F15A 106.8(6) . . ?
F13A C15A C14A 110.6(6) . . ?
F14A C15A F13A 112.5(16) . . ?
F14A C15A F15A 107.9(12) . . ?
F14A C15A C14A 105.8(11) . . ?
F15A C15A C14A 113.3(6) . . ?
F11B C14B Sb2 111.1(5) . . ?
F11B C14B F12B 98.5(17) . . ?
F11B C14B C15B 106.2(8) . . ?
F12B C14B Sb2 115.5(11) . . ?
F12B C14B C15B 110.3(15) . . ?
C15B C14B Sb2 113.8(5) . . ?
F13B C15B C14B 110.4(6) . . ?
F14B C15B F13B 107.3(8) . . ?
F14B C15B F15B 108.0(8) . . ?
F14B C15B C14B 113.0(8) . . ?
F15B C15B F13B 107.2(7) . . ?
F15B C15B C14B 110.7(6) . . ?

loop_
_geom_bond_atom_site_label_1
_geom_bond_atom_site_label_2
_geom_bond_distance
_geom_bond_site_symmetry_2
_geom_bond_publ_flag
Au1 P1 2.3107(6) . ?
Au1 P2 2.3187(6) . ?
Sb1 C1 2.309(3) . ?
Sb1 C3 2.259(3) . ?
Sb1 C5 2.169(2) . ?
Sb2 C16 2.310(3) . ?
Sb2 C18 2.153(3) . ?
Sb2 C14A 2.173(5) . ?
Sb2 C14B 2.415(6) . ?
P1 C5 1.823(3) . ?
P1 C6 1.875(3) . ?
P1 C10 1.869(3) . ?
P2 C18 1.826(3) . ?
P2 C19 1.870(3) . ?
P2 C23 1.865(2) . ?
F1 C1 1.355(4) . ?
F2 C1 1.352(4) . ?
F3 C2 1.334(4) . ?
F4 C2 1.326(4) . ?
F5 C2 1.335(4) . ?
F6 C3 1.367(3) . ?
F7 C3 1.352(3) . ?
F8 C4 1.328(4) . ?
F9 C4 1.328(4) . ?
F10 C4 1.322(4) . ?
F16 C16 1.354(3) . ?
F17 C16 1.368(3) . ?
F18 C17 1.339(3) . ?
F19 C17 1.333(4) . ?
F20 C17 1.328(4) . ?
C1 C2 1.526(4) . ?
C3 C4 1.521(4) . ?
C5 H5A 0.9900 . ?
C5 H5B 0.9900 . ?
C6 C7 1.524(5) . ?
C6 C8 1.529(4) . ?
C6 C9 1.543(5) . ?
C7 H7A 0.9800 . ?
C7 H7B 0.9800 . ?
C7 H7C 0.9800 . ?
C8 H8A 0.9800 . ?
C8 H8B 0.9800 . ?
C8 H8C 0.9800 . ?
C9 H9A 0.9800 . ?
C9 H9B 0.9800 . ?
C9 H9C 0.9800 . ?
C10 C11 1.536(4) . ?
C10 C12 1.538(4) . ?
C10 C13 1.538(5) . ?
C11 H11A 0.9800 . ?
C11 H11B 0.9800 . ?
C11 H11C 0.9800 . ?
C12 H12A 0.9800 . ?
C12 H12B 0.9800 . ?
C12 H12C 0.9800 . ?
C13 H13A 0.9800 . ?
C13 H13B 0.9800 . ?
C13 H13C 0.9800 . ?
C16 C17 1.512(4) . ?
C18 H18A 0.9900 . ?
C18 H18B 0.9900 . ?
C19 C20 1.534(4) . ?
C19 C21 1.530(5) . ?
C19 C22 1.530(4) . ?
C20 H20A 0.9800 . ?
C20 H20B 0.9800 . ?
C20 H20C 0.9800 . ?
C21 H21A 0.9800 . ?
C21 H21B 0.9800 . ?
C21 H21C 0.9800 . ?
C22 H22A 0.9800 . ?
C22 H22B 0.9800 . ?
C22 H22C 0.9800 . ?
C23 C24 1.528(4) . ?
C23 C25 1.527(4) . ?
C23 C26 1.533(4) . ?
C24 H24A 0.9800 . ?
C24 H24B 0.9800 . ?
C24 H24C 0.9800 . ?
C25 H25A 0.9800 . ?
C25 H25B 0.9800 . ?
C25 H25C 0.9800 . ?
C26 H26A 0.9800 . ?
C26 H26B 0.9800 . ?
C26 H26C 0.9800 . ?
F11A C14A 1.372(6) . ?
F12A C14A 1.359(6) . ?
F13A C15A 1.333(14) . ?
F14A C15A 1.32(2) . ?
F15A C15A 1.336(9) . ?
C14A C15A 1.514(8) . ?
F11B C14B 1.364(16) . ?
F12B C14B 1.41(3) . ?
F13B C15B 1.334(10) . ?
F14B C15B 1.296(12) . ?
F15B C15B 1.328(9) . ?
C14B C15B 1.503(9) . ?

loop_
_geom_torsion_atom_site_label_1
_geom_torsion_atom_site_label_2
_geom_torsion_atom_site_label_3
_geom_torsion_atom_site_label_4
_geom_torsion
_geom_torsion_site_symmetry_1
_geom_torsion_site_symmetry_2
_geom_torsion_site_symmetry_3
_geom_torsion_site_symmetry_4
_geom_torsion_publ_flag
Au1 P1 C5 Sb1 31.07(16) . . . . ?
Au1 P1 C6 C7 43.7(3) . . . . ?
Au1 P1 C6 C8 162.8(2) . . . . ?
Au1 P1 C6 C9 -74.1(3) . . . . ?
Au1 P1 C10 C11 174.4(2) . . . . ?
Au1 P1 C10 C12 49.3(3) . . . . ?
Au1 P1 C10 C13 -65.7(2) . . . . ?
Au1 P2 C18 Sb2 -31.75(15) . . . . ?
Au1 P2 C19 C20 -47.5(2) . . . . ?
Au1 P2 C19 C21 69.8(2) . . . . ?
Au1 P2 C19 C22 -167.8(2) . . . . ?
Au1 P2 C23 C24 -50.2(2) . . . . ?
Au1 P2 C23 C25 -174.75(19) . . . . ?
Au1 P2 C23 C26 65.55(18) . . . . ?
Sb1 C1 C2 F3 57.1(3) . . . . ?
Sb1 C1 C2 F4 -61.8(3) . . . . ?
Sb1 C1 C2 F5 177.2(2) . . . . ?
Sb1 C3 C4 F8 -57.1(3) . . . . ?
Sb1 C3 C4 F9 61.5(3) . . . . ?
Sb1 C3 C4 F10 -177.8(2) . . . . ?
Sb2 C16 C17 F18 -177.57(19) . . . . ?
Sb2 C16 C17 F19 62.3(3) . . . . ?
Sb2 C16 C17 F20 -56.8(3) . . . . ?
Sb2 C14A C15A F13A -65.6(8) . . . . ?
Sb2 C14A C15A F14A 56.6(14) . . . . ?
Sb2 C14A C15A F15A 174.6(5) . . . . ?
Sb2 C14B C15B F13B -54.7(7) . . . . ?
Sb2 C14B C15B F14B -174.9(7) . . . . ?
Sb2 C14B C15B F15B 63.8(7) . . . . ?
F1 C1 C2 F3 -176.7(3) . . . . ?
F1 C1 C2 F4 64.4(3) . . . . ?
F1 C1 C2 F5 -56.6(3) . . . . ?
F2 C1 C2 F3 -65.2(3) . . . . ?
F2 C1 C2 F4 175.9(3) . . . . ?
F2 C1 C2 F5 54.9(3) . . . . ?
F6 C3 C4 F8 178.5(3) . . . . ?
F6 C3 C4 F9 -62.9(3) . . . . ?
F6 C3 C4 F10 57.8(4) . . . . ?
F7 C3 C4 F8 65.9(3) . . . . ?
F7 C3 C4 F9 -175.6(2) . . . . ?
F7 C3 C4 F10 -54.9(3) . . . . ?
F16 C16 C17 F18 55.7(3) . . . . ?
F16 C16 C17 F19 -64.5(3) . . . . ?
F16 C16 C17 F20 176.4(2) . . . . ?
F17 C16 C17 F18 -55.5(3) . . . . ?
F17 C16 C17 F19 -175.6(2) . . . . ?
F17 C16 C17 F20 65.3(3) . . . . ?
C5 P1 C6 C7 -77.0(3) . . . . ?
C5 P1 C6 C8 42.2(3) . . . . ?
C5 P1 C6 C9 165.3(2) . . . . ?
C5 P1 C10 C11 -63.2(3) . . . . ?
C5 P1 C10 C12 171.7(3) . . . . ?
C5 P1 C10 C13 56.7(2) . . . . ?
C6 P1 C5 Sb1 149.88(15) . . . . ?
C6 P1 C10 C11 49.7(3) . . . . ?
C6 P1 C10 C12 -75.5(3) . . . . ?
C6 P1 C10 C13 169.5(2) . . . . ?
C10 P1 C5 Sb1 -90.21(17) . . . . ?
C10 P1 C6 C7 169.0(2) . . . . ?
C10 P1 C6 C8 -71.8(3) . . . . ?
C10 P1 C6 C9 51.2(3) . . . . ?
C18 P2 C19 C20 73.6(2) . . . . ?
C18 P2 C19 C21 -169.1(2) . . . . ?
C18 P2 C19 C22 -46.7(3) . . . . ?
C18 P2 C23 C24 -173.6(2) . . . . ?
C18 P2 C23 C25 61.8(2) . . . . ?
C18 P2 C23 C26 -57.9(2) . . . . ?
C19 P2 C18 Sb2 -149.98(13) . . . . ?
C19 P2 C23 C24 73.9(2) . . . . ?
C19 P2 C23 C25 -50.7(2) . . . . ?
C19 P2 C23 C26 -170.37(18) . . . . ?
C23 P2 C18 Sb2 89.26(15) . . . . ?
C23 P2 C19 C20 -171.7(2) . . . . ?
C23 P2 C19 C21 -54.4(2) . . . . ?
C23 P2 C19 C22 68.0(3) . . . . ?
F11A C14A C15A F13A 172.0(7) . . . . ?
F11A C14A C15A F14A -65.8(14) . . . . ?
F11A C14A C15A F15A 52.2(7) . . . . ?
F12A C14A C15A F13A 59.5(8) . . . . ?
F12A C14A C15A F14A -178.3(14) . . . . ?
F12A C14A C15A F15A -60.3(7) . . . . ?
F11B C14B C15B F13B -177.3(8) . . . . ?
F11B C14B C15B F14B 62.5(10) . . . . ?
F11B C14B C15B F15B -58.8(9) . . . . ?
F12B C14B C15B F13B 76.9(16) . . . . ?
F12B C14B C15B F14B -43.3(17) . . . . ?
F12B C14B C15B F15B -164.6(15) . . . . ?

loop_
_exptl_oxdiff_crystal_face_indexfrac_h
_exptl_oxdiff_crystal_face_indexfrac_k
_exptl_oxdiff_crystal_face_indexfrac_l
_exptl_oxdiff_crystal_face_x
_exptl_oxdiff_crystal_face_y
_exptl_oxdiff_crystal_face_z
-0.0005 -0.0022 -0.9984 -0.0333 -0.0010 -0.0009
0.0005 0.0022 0.9984 0.0333 0.0010 0.0009
0.0075 -5.0144 -3.0210 -0.0356 0.2689 -0.1918
-0.0075 5.0144 3.0210 0.0356 -0.2689 0.1918
-4.9916 -5.0015 -2.9186 -0.0007 -0.0145 -0.4795
4.9916 5.0015 2.9186 0.0007 0.0145 0.4795
